data_2019055
loop_
_publ_author_name
'Wu, Xiao-Liu'
'Zhang, Xiao-Min'
'Huang, Shu-Yun'
'Zhou, Wei-Na'
'Wang, Zhi-Chang'

_publ_section_title
;
 A novel two-dimensional metal--organic supramolecular framework including
 \p--\p stacking and hydrogen-bond interactions
;
_journal_coeditor_code SF3199
_journal_issue 7
_journal_name_full 'Acta Crystallographica Section C'
_journal_page_first 730
_journal_page_last 733
_journal_paper_doi 10.1107/S0108270113015151
_journal_volume 69
_journal_year 2013
_chemical_formula_iupac '[Hg2 I4 (C18 N4 H14 O2)3]'
_chemical_formula_moiety 'C54 H42 N12 O6 I4 Hg2'
_chemical_formula_sum 'C54 H42 Hg2 I4 N12 O6'
_chemical_formula_weight 1863.78
_chemical_name_systematic
'[\m-<i>N</i>,<i>N</i>'-Bis(pyridin-3-yl)benzene-1,4-dicarboxamide-1:2\k^2^<i>N</i>:<i>N</i>']bis{[<i>N</i>,<i>N</i>'-bis(pyridin-3-yl)benzene-1,4-dicarboxamide-\k<i>N</i>]diiodidomercury(II)}'
_space_group_IT_number 14
_space_group_name_Hall '-P 2ybc'
_symmetry_cell_setting monoclinic
_symmetry_space_group_name_Hall '-P 2ybc'
_symmetry_space_group_name_H-M 'P 1 21/c 1'
_atom_sites_solution_hydrogens geom
_atom_sites_solution_primary direct
_atom_sites_solution_secondary difmap
_audit_creation_method SHELXL97
_cell_angle_alpha 90.00
_cell_angle_beta 98.059(5)
_cell_angle_gamma 90.00
_cell_formula_units_Z 2
_cell_length_a 18.416(3)
_cell_length_b 9.2907(17)
_cell_length_c 16.229(3)
_cell_measurement_reflns_used 4787
_cell_measurement_temperature 296(2)
_cell_measurement_theta_max 25.10
_cell_measurement_theta_min 2.23
_cell_volume 2749.3(8)
_computing_cell_refinement 'SAINT (Bruker, 2008)'
_computing_data_collection 'APEX2 (Bruker, 2008)'
_computing_data_reduction 'SAINT (Bruker, 2008)'
_computing_molecular_graphics 'DIAMOND (Brandenburg, 2005)'
_computing_publication_material 'SHELXL97 (Sheldrick, 2008)'
_computing_structure_refinement 'SHELXL97 (Sheldrick, 2008)'
_computing_structure_solution 'SHELXS97 (Sheldrick, 2008)'
_diffrn_ambient_temperature 296(2)
_diffrn_measured_fraction_theta_full 1.000
_diffrn_measured_fraction_theta_max 1.000
_diffrn_measurement_device_type 'Bruker APEXII CCD area-detector'
_diffrn_measurement_method '\f and \w scans'
_diffrn_radiation_monochromator graphite
_diffrn_radiation_source 'fine-focus sealed tube'
_diffrn_radiation_type MoK\a
_diffrn_radiation_wavelength 0.71073
_diffrn_reflns_av_R_equivalents 0.0509
_diffrn_reflns_av_sigmaI/netI 0.0470
_diffrn_reflns_limit_h_max 22
_diffrn_reflns_limit_h_min -22
_diffrn_reflns_limit_k_max 11
_diffrn_reflns_limit_k_min -10
_diffrn_reflns_limit_l_max 20
_diffrn_reflns_limit_l_min -17
_diffrn_reflns_number 21841
_diffrn_reflns_theta_full 26.00
_diffrn_reflns_theta_max 26.00
_diffrn_reflns_theta_min 1.12
_exptl_absorpt_coefficient_mu 7.885
_exptl_absorpt_correction_T_max 0.4513
_exptl_absorpt_correction_T_min 0.2882
_exptl_absorpt_correction_type multi-scan
_exptl_absorpt_process_details '(SADABS; Sheldrick, 1996)'
_exptl_crystal_colour red
_exptl_crystal_density_diffrn 2.251
_exptl_crystal_density_method 'not measured'
_exptl_crystal_description block
_exptl_crystal_F_000 1740
_exptl_crystal_size_max 0.21
_exptl_crystal_size_mid 0.18
_exptl_crystal_size_min 0.12
_refine_diff_density_max 0.684
_refine_diff_density_min -1.110
_refine_ls_extinction_method none
_refine_ls_goodness_of_fit_ref 1.058
_refine_ls_hydrogen_treatment mixed
_refine_ls_matrix_type full
_refine_ls_number_parameters 361
_refine_ls_number_reflns 5397
_refine_ls_number_restraints 3
_refine_ls_restrained_S_all 1.058
_refine_ls_R_factor_all 0.0462
_refine_ls_R_factor_gt 0.0295
_refine_ls_shift/su_max 0.002
_refine_ls_shift/su_mean 0.000
_refine_ls_structure_factor_coef Fsqd
_refine_ls_weighting_details 'calc w=1/[\s^2^(Fo^2^)+(0.0424P)^2^+0.0000P] where P=(Fo^2^+2Fc^2^)/3'
_refine_ls_weighting_scheme calc
_refine_ls_wR_factor_gt 0.0706
_refine_ls_wR_factor_ref 0.0883
_reflns_number_gt 4213
_reflns_number_total 5397
_reflns_threshold_expression I>2\s(I)
_cod_data_source_file sf3199.cif
_cod_data_source_block I
_cod_original_sg_symbol_H-M 'P 21/c'
_cod_database_code 2019055
_cod_database_fobs_code 2019055

loop_
_symmetry_equiv_pos_as_xyz
'x, y, z'
'-x, y+1/2, -z+1/2'
'-x, -y, -z'
'x, -y-1/2, z-1/2'

loop_
_atom_site_type_symbol
_atom_site_label
_atom_site_fract_x
_atom_site_fract_y
_atom_site_fract_z
_atom_site_U_iso_or_equiv
_atom_site_adp_type
_atom_site_calc_flag
_atom_site_refinement_flags
_atom_site_occupancy
_atom_site_symmetry_multiplicity
C C1 0.8957(3) 0.4349(7) 0.3839(4) 0.0498(16) Uani d . 1 1
H H1 0.9340 0.4374 0.3522 0.060 Uiso calc R 1 1
C C2 0.8476(4) 0.3208(8) 0.3732(5) 0.0548(18) Uani d . 1 1
H H2 0.8543 0.2464 0.3367 0.066 Uiso calc R 1 1
C C3 0.7891(3) 0.3199(7) 0.4182(4) 0.0450(16) Uani d . 1 1
H H3 0.7548 0.2457 0.4114 0.054 Uiso calc R 1 1
C C4 0.7823(3) 0.4298(6) 0.4728(3) 0.0345(13) Uani d . 1 1
C C5 0.8347(3) 0.5373(6) 0.4822(4) 0.0351(13) Uani d . 1 1
H H5 0.8315 0.6094 0.5212 0.042 Uiso calc R 1 1
C C6 0.6792(3) 0.5446(6) 0.5278(3) 0.0319(13) Uani d . 1 1
C C7 0.6140(3) 0.5124(6) 0.5705(3) 0.0277(12) Uani d . 1 1
C C8 0.5929(3) 0.6119(6) 0.6259(3) 0.0323(12) Uani d . 1 1
H H8 0.6207 0.6947 0.6380 0.039 Uiso calc R 1 1
C C9 0.5309(3) 0.5900(6) 0.6638(3) 0.0339(13) Uani d . 1 1
H H9 0.5179 0.6562 0.7022 0.041 Uiso calc R 1 1
C C10 0.4878(3) 0.4670(6) 0.6436(3) 0.0262(11) Uani d . 1 1
C C11 0.5096(3) 0.3667(6) 0.5884(3) 0.0317(12) Uani d . 1 1
H H11 0.4825 0.2830 0.5766 0.038 Uiso calc R 1 1
C C12 0.5714(3) 0.3908(6) 0.5510(3) 0.0325(12) Uani d . 1 1
H H12 0.5845 0.3249 0.5125 0.039 Uiso calc R 1 1
C C13 0.4225(3) 0.4352(6) 0.6841(3) 0.0298(12) Uani d . 1 1
C C14 0.3281(3) 0.6662(6) 0.8123(4) 0.0353(13) Uani d . 1 1
H H14 0.3618 0.7403 0.8104 0.042 Uiso calc R 1 1
C C15 0.3302(3) 0.5505(6) 0.7581(3) 0.0287(12) Uani d . 1 1
C C16 0.2807(3) 0.4406(7) 0.7618(4) 0.0447(15) Uani d . 1 1
H H16 0.2800 0.3617 0.7264 0.054 Uiso calc R 1 1
C C17 0.2322(3) 0.4498(7) 0.8190(4) 0.0517(17) Uani d . 1 1
H H17 0.1987 0.3762 0.8229 0.062 Uiso calc R 1 1
C C18 0.2334(3) 0.5673(7) 0.8700(4) 0.0469(16) Uani d . 1 1
H H18 0.2004 0.5715 0.9083 0.056 Uiso calc R 1 1
C C19 0.8551(3) 0.9105(7) 0.2905(4) 0.0393(14) Uani d . 1 1
H H19 0.8964 0.8998 0.2640 0.047 Uiso calc R 1 1
C C20 0.7931(3) 0.9691(7) 0.2468(4) 0.0432(15) Uani d . 1 1
H H20 0.7930 0.9990 0.1921 0.052 Uiso calc R 1 1
C C21 0.7303(3) 0.9835(6) 0.2845(3) 0.0358(13) Uani d . 1 1
H H21 0.6874 1.0221 0.2558 0.043 Uiso calc R 1 1
C C22 0.7335(3) 0.9388(6) 0.3662(3) 0.0288(12) Uani d . 1 1
C C23 0.7986(3) 0.8838(7) 0.4054(3) 0.0353(13) Uani d . 1 1
H H23 0.8010 0.8555 0.4607 0.042 Uiso calc R 1 1
C C24 0.6165(3) 1.0375(6) 0.3999(3) 0.0282(12) Uani d . 1 1
C C25 0.5570(3) 1.0144(5) 0.4525(3) 0.0267(12) Uani d . 1 1
C C26 0.4857(3) 1.0538(6) 0.4201(3) 0.0303(12) Uani d . 1 1
H H26 0.4761 1.0903 0.3663 0.036 Uiso calc R 1 1
C C27 0.5705(3) 0.9609(6) 0.5330(3) 0.0313(13) Uani d . 1 1
H H27 0.6179 0.9347 0.5554 0.038 Uiso calc R 1 1
Hg Hg1 0.971813(12) 0.75840(3) 0.449105(15) 0.04003(9) Uani d . 1 1
I I1 0.95304(2) 0.85421(5) 0.59730(3) 0.05171(14) Uani d . 1 1
I I2 1.05662(2) 0.69367(5) 0.33796(3) 0.05282(14) Uani d . 1 1
N N1 0.8902(2) 0.5404(5) 0.4365(3) 0.0396(12) Uani d . 1 1
N N2 0.7227(2) 0.4295(5) 0.5198(3) 0.0335(11) Uani d D 1 1
H H2M 0.718(3) 0.349(3) 0.545(3) 0.040 Uiso d D 1 1
N N3 0.3838(3) 0.5535(5) 0.7044(3) 0.0348(11) Uani d D 1 1
H H3M 0.397(3) 0.638(3) 0.691(4) 0.042 Uiso d D 1 1
N N4 0.2805(3) 0.6767(6) 0.8668(3) 0.0399(12) Uani d . 1 1
N N5 0.8585(2) 0.8687(5) 0.3689(3) 0.0386(12) Uani d . 1 1
N N6 0.6730(2) 0.9421(5) 0.4109(3) 0.0312(10) Uani d D 1 1
H H6M 0.669(3) 0.871(4) 0.444(3) 0.037 Uiso d D 1 1
O O1 0.6918(2) 0.6658(4) 0.5033(3) 0.0473(11) Uani d . 1 1
O O2 0.4054(2) 0.3127(4) 0.6992(3) 0.0426(10) Uani d . 1 1
O O3 0.6137(2) 1.1375(4) 0.3504(3) 0.0471(11) Uani d . 1 1

loop_
_atom_site_aniso_label
_atom_site_aniso_U_11
_atom_site_aniso_U_22
_atom_site_aniso_U_33
_atom_site_aniso_U_12
_atom_site_aniso_U_13
_atom_site_aniso_U_23
C1 0.047(4) 0.045(4) 0.062(4) 0.004(3) 0.024(3) -0.004(3)
C2 0.048(4) 0.049(4) 0.073(5) -0.004(3) 0.027(3) -0.026(4)
C3 0.038(3) 0.033(4) 0.066(5) -0.004(3) 0.017(3) -0.007(3)
C4 0.034(3) 0.034(3) 0.036(3) 0.007(2) 0.007(2) 0.005(3)
C5 0.039(3) 0.026(3) 0.041(3) 0.001(2) 0.011(3) -0.003(3)
C6 0.028(3) 0.035(4) 0.034(3) 0.000(2) 0.010(2) 0.003(3)
C7 0.027(3) 0.027(3) 0.029(3) 0.001(2) 0.001(2) 0.005(2)
C8 0.032(3) 0.027(3) 0.038(3) 0.000(2) 0.006(2) -0.001(3)
C9 0.038(3) 0.028(3) 0.037(3) -0.002(2) 0.009(2) -0.005(3)
C10 0.027(3) 0.023(3) 0.030(3) 0.000(2) 0.007(2) 0.002(2)
C11 0.034(3) 0.024(3) 0.036(3) -0.002(2) 0.000(2) 0.001(2)
C12 0.035(3) 0.030(3) 0.034(3) 0.006(2) 0.008(2) -0.006(2)
C13 0.034(3) 0.027(3) 0.028(3) 0.003(2) 0.004(2) 0.005(2)
C14 0.038(3) 0.024(3) 0.046(4) -0.001(2) 0.015(3) 0.001(3)
C15 0.023(3) 0.028(3) 0.036(3) 0.000(2) 0.008(2) 0.003(2)
C16 0.045(4) 0.042(4) 0.050(4) -0.007(3) 0.017(3) -0.011(3)
C17 0.044(4) 0.039(4) 0.078(5) -0.008(3) 0.029(3) -0.012(4)
C18 0.041(3) 0.049(4) 0.055(4) 0.007(3) 0.024(3) 0.006(3)
C19 0.033(3) 0.044(4) 0.043(4) 0.000(3) 0.013(3) 0.003(3)
C20 0.046(3) 0.059(4) 0.026(3) 0.003(3) 0.010(3) 0.006(3)
C21 0.034(3) 0.042(4) 0.031(3) 0.005(3) 0.002(2) 0.003(3)
C22 0.026(3) 0.023(3) 0.038(3) -0.001(2) 0.007(2) -0.002(2)
C23 0.028(3) 0.047(4) 0.033(3) 0.008(3) 0.010(2) 0.007(3)
C24 0.024(3) 0.019(3) 0.041(3) -0.004(2) 0.004(2) 0.002(2)
C25 0.025(3) 0.015(3) 0.040(3) -0.002(2) 0.005(2) -0.001(2)
C26 0.031(3) 0.026(3) 0.034(3) 0.002(2) 0.003(2) 0.003(2)
C27 0.021(3) 0.030(3) 0.041(3) 0.004(2) 0.002(2) 0.000(3)
Hg1 0.03217(13) 0.05026(18) 0.03984(15) 0.00487(10) 0.01274(10) -0.00294(11)
I1 0.0488(3) 0.0657(3) 0.0425(3) 0.0053(2) 0.01285(19) -0.0128(2)
I2 0.0480(3) 0.0638(3) 0.0523(3) 0.0018(2) 0.0269(2) -0.0081(2)
N1 0.033(3) 0.036(3) 0.052(3) 0.002(2) 0.016(2) 0.000(2)
N2 0.035(2) 0.027(3) 0.041(3) 0.004(2) 0.014(2) 0.006(2)
N3 0.041(3) 0.023(3) 0.043(3) -0.003(2) 0.016(2) 0.003(2)
N4 0.040(3) 0.039(3) 0.044(3) 0.003(2) 0.018(2) 0.001(2)
N5 0.029(2) 0.047(3) 0.041(3) 0.009(2) 0.010(2) 0.009(2)
N6 0.030(2) 0.025(3) 0.041(3) 0.0007(19) 0.012(2) 0.006(2)
O1 0.046(2) 0.028(3) 0.073(3) 0.0072(19) 0.028(2) 0.018(2)
O2 0.048(2) 0.026(2) 0.057(3) -0.0001(19) 0.020(2) 0.006(2)
O3 0.044(2) 0.035(3) 0.067(3) 0.0122(19) 0.027(2) 0.021(2)

loop_
_atom_type_symbol
_atom_type_description
_atom_type_scat_dispersion_real
_atom_type_scat_dispersion_imag
_atom_type_scat_source
C C 0.0033 0.0016 'International Tables Vol C Tables 4.2.6.8 and 6.1.1.4'
H H 0.0000 0.0000 'International Tables Vol C Tables 4.2.6.8 and 6.1.1.4'
O O 0.0106 0.0060 'International Tables Vol C Tables 4.2.6.8 and 6.1.1.4'
N N 0.0061 0.0033 'International Tables Vol C Tables 4.2.6.8 and 6.1.1.4'
Hg Hg -2.3894 9.2266 'International Tables Vol C Tables 4.2.6.8 and 6.1.1.4'
I I -0.4742 1.8119 'International Tables Vol C Tables 4.2.6.8 and 6.1.1.4'

loop_
_geom_angle_atom_site_label_1
_geom_angle_atom_site_label_2
_geom_angle_atom_site_label_3
_geom_angle_site_symmetry_1
_geom_angle
_geom_angle_publ_flag
N1 C1 C2 . 123.3(6) ?
N1 C1 H1 . 118.3 ?
C2 C1 H1 . 118.3 ?
C1 C2 C3 . 118.2(6) ?
C1 C2 H2 . 120.9 ?
C3 C2 H2 . 120.9 ?
C4 C3 C2 . 119.0(6) ?
C4 C3 H3 . 120.5 ?
C2 C3 H3 . 120.5 ?
C3 C4 C5 . 119.0(5) ?
C3 C4 N2 . 119.5(5) ?
C5 C4 N2 . 121.5(5) ?
N1 C5 C4 . 121.9(5) ?
N1 C5 H5 . 119.1 ?
C4 C5 H5 . 119.1 ?
O1 C6 N2 . 123.5(5) ?
O1 C6 C7 . 122.2(5) ?
N2 C6 C7 . 114.2(5) ?
C8 C7 C12 . 119.4(5) ?
C8 C7 C6 . 118.9(5) ?
C12 C7 C6 . 121.5(5) ?
C7 C8 C9 . 121.0(5) ?
C7 C8 H8 . 119.5 ?
C9 C8 H8 . 119.5 ?
C8 C9 C10 . 119.3(5) ?
C8 C9 H9 . 120.3 ?
C10 C9 H9 . 120.3 ?
C11 C10 C9 . 119.4(5) ?
C11 C10 C13 . 118.6(5) ?
C9 C10 C13 . 121.8(5) ?
C12 C11 C10 . 120.3(5) ?
C12 C11 H11 . 119.8 ?
C10 C11 H11 . 119.8 ?
C11 C12 C7 . 120.4(5) ?
C11 C12 H12 . 119.8 ?
C7 C12 H12 . 119.8 ?
O2 C13 N3 . 122.9(5) ?
O2 C13 C10 . 121.8(5) ?
N3 C13 C10 . 115.3(5) ?
N4 C14 C15 . 123.7(5) ?
N4 C14 H14 . 118.2 ?
C15 C14 H14 . 118.2 ?
C16 C15 C14 . 117.9(5) ?
C16 C15 N3 . 124.7(5) ?
C14 C15 N3 . 117.4(5) ?
C15 C16 C17 . 118.6(6) ?
C15 C16 H16 . 120.7 ?
C17 C16 H16 . 120.7 ?
C18 C17 C16 . 120.0(6) ?
C18 C17 H17 . 120.0 ?
C16 C17 H17 . 120.0 ?
N4 C18 C17 . 122.5(6) ?
N4 C18 H18 . 118.7 ?
C17 C18 H18 . 118.7 ?
N5 C19 C20 . 122.5(5) ?
N5 C19 H19 . 118.7 ?
C20 C19 H19 . 118.7 ?
C19 C20 C21 . 119.8(5) ?
C19 C20 H20 . 120.1 ?
C21 C20 H20 . 120.1 ?
C22 C21 C20 . 117.8(5) ?
C22 C21 H21 . 121.1 ?
C20 C21 H21 . 121.1 ?
C23 C22 C21 . 118.2(5) ?
C23 C22 N6 . 118.1(5) ?
C21 C22 N6 . 123.7(5) ?
N5 C23 C22 . 123.8(5) ?
N5 C23 H23 . 118.1 ?
C22 C23 H23 . 118.1 ?
O3 C24 N6 . 122.8(5) ?
O3 C24 C25 . 121.1(5) ?
N6 C24 C25 . 116.1(5) ?
C27 C25 C26 . 119.1(5) ?
C27 C25 C24 . 122.6(4) ?
C26 C25 C24 . 118.3(5) ?
C27 C26 C25 3_676 120.5(5) ?
C27 C26 H26 3_676 119.7 ?
C25 C26 H26 . 119.7 ?
C26 C27 C25 3_676 120.4(5) ?
C26 C27 H27 3_676 119.8 ?
C25 C27 H27 . 119.8 ?
N1 Hg1 N5 . 80.97(16) yes
N1 Hg1 I2 . 99.61(11) yes
N5 Hg1 I2 . 105.58(11) yes
N1 Hg1 I1 . 101.12(11) yes
N5 Hg1 I1 . 97.44(11) yes
I2 Hg1 I1 . 151.070(18) yes
C1 N1 C5 . 118.5(5) ?
C1 N1 Hg1 . 123.6(4) ?
C5 N1 Hg1 . 117.7(4) ?
C6 N2 C4 . 124.2(5) ?
C6 N2 H2M . 122(4) ?
C4 N2 H2M . 113(4) ?
C13 N3 C15 . 124.4(5) ?
C13 N3 H3M . 119(4) ?
C15 N3 H3M . 116(4) ?
C14 N4 C18 . 117.3(5) ?
C19 N5 C23 . 117.8(5) ?
C19 N5 Hg1 . 122.8(3) ?
C23 N5 Hg1 . 119.4(4) ?
C24 N6 C22 . 126.2(5) ?
C24 N6 H6M . 117(4) ?
C22 N6 H6M . 117(4) ?

loop_
_geom_bond_atom_site_label_1
_geom_bond_atom_site_label_2
_geom_bond_site_symmetry_2
_geom_bond_distance
_geom_bond_publ_flag
C1 N1 . 1.314(8) ?
C1 C2 . 1.376(9) ?
C1 H1 . 0.9300 ?
C2 C3 . 1.385(8) ?
C2 H2 . 0.9300 ?
C3 C4 . 1.369(8) ?
C3 H3 . 0.9300 ?
C4 C5 . 1.382(8) ?
C4 N2 . 1.422(7) ?
C5 N1 . 1.343(7) ?
C5 H5 . 0.9300 ?
C6 O1 . 1.227(7) ?
C6 N2 . 1.353(7) ?
C6 C7 . 1.499(7) ?
C7 C8 . 1.383(7) ?
C7 C12 . 1.386(7) ?
C8 C9 . 1.385(7) ?
C8 H8 . 0.9300 ?
C9 C10 . 1.403(7) ?
C9 H9 . 0.9300 ?
C10 C11 . 1.391(7) ?
C10 C13 . 1.479(7) ?
C11 C12 . 1.380(7) ?
C11 H11 . 0.9300 ?
C12 H12 . 0.9300 ?
C13 O2 . 1.215(6) ?
C13 N3 . 1.375(7) ?
C14 N4 . 1.333(7) ?
C14 C15 . 1.393(8) ?
C14 H14 . 0.9300 ?
C15 C16 . 1.376(8) ?
C15 N3 . 1.406(7) ?
C16 C17 . 1.378(8) ?
C16 H16 . 0.9300 ?
C17 C18 . 1.368(9) ?
C17 H17 . 0.9300 ?
C18 N4 . 1.342(8) ?
C18 H18 . 0.9300 ?
C19 N5 . 1.323(7) ?
C19 C20 . 1.370(8) ?
C19 H19 . 0.9300 ?
C20 C21 . 1.389(8) ?
C20 H20 . 0.9300 ?
C21 C22 . 1.383(7) ?
C21 H21 . 0.9300 ?
C22 C23 . 1.375(7) ?
C22 N6 . 1.413(6) ?
C23 N5 . 1.331(7) ?
C23 H23 . 0.9300 ?
C24 O3 . 1.224(6) ?
C24 N6 . 1.359(7) ?
C24 C25 . 1.497(7) ?
C25 C27 . 1.388(7) ?
C25 C26 . 1.392(7) ?
C26 C27 3_676 1.375(7) ?
C26 H26 . 0.9300 ?
C27 C26 3_676 1.375(7) ?
C27 H27 . 0.9300 ?
Hg1 N1 . 2.514(5) yes
Hg1 N5 . 2.517(4) yes
Hg1 I2 . 2.6162(6) yes
Hg1 I1 . 2.6324(6) yes
N2 H2M . 0.858(10) ?
N3 H3M . 0.860(10) ?
N6 H6M . 0.859(10) ?

loop_
_geom_hbond_atom_site_label_D
_geom_hbond_atom_site_label_H
_geom_hbond_atom_site_label_A
_geom_hbond_site_symmetry_A
_geom_hbond_distance_DH
_geom_hbond_distance_HA
_geom_hbond_distance_DA
_geom_hbond_angle_DHA
C1 H1 I2 . 0.93 3.31 3.967(7) 129.4
C5 H5 I1 . 0.93 3.31 3.971(6) 130.2
C17 H17 I1 2_646 0.93 3.25 3.946(6) 133.7
C21 H21 O3 . 0.93 2.44 2.905(7) 111.2
C23 H23 I1 . 0.93 3.32 3.921(5) 124.5
N2 H2M N4 2_646 0.858(10) 2.150(19) 2.989(7) 166(6)
N3 H3M O3 3_676 0.860(10) 2.19(2) 3.008(6) 158(5)
N6 H6M O1 . 0.859(10) 2.15(2) 2.969(6) 159(5)

loop_
_geom_torsion_atom_site_label_1
_geom_torsion_atom_site_label_2
_geom_torsion_atom_site_label_3
_geom_torsion_atom_site_label_4
_geom_torsion_site_symmetry_4
_geom_torsion
N1 C1 C2 C3 . 2.3(11)
C1 C2 C3 C4 . -1.6(11)
C2 C3 C4 C5 . -0.9(9)
C2 C3 C4 N2 . -179.5(6)
C3 C4 C5 N1 . 3.1(9)
N2 C4 C5 N1 . -178.3(5)
O1 C6 C7 C8 . -38.8(8)
N2 C6 C7 C8 . 140.5(5)
O1 C6 C7 C12 . 136.4(6)
N2 C6 C7 C12 . -44.3(7)
C12 C7 C8 C9 . 1.6(8)
C6 C7 C8 C9 . 176.9(5)
C7 C8 C9 C10 . -1.9(8)
C8 C9 C10 C11 . 2.5(8)
C8 C9 C10 C13 . 177.8(5)
C9 C10 C11 C12 . -2.8(8)
C13 C10 C11 C12 . -178.3(5)
C10 C11 C12 C7 . 2.5(8)
C8 C7 C12 C11 . -1.9(8)
C6 C7 C12 C11 . -177.1(5)
C11 C10 C13 O2 . 30.4(8)
C9 C10 C13 O2 . -145.0(6)
C11 C10 C13 N3 . -150.7(5)
C9 C10 C13 N3 . 33.9(7)
N4 C14 C15 C16 . -0.6(9)
N4 C14 C15 N3 . -179.5(5)
C14 C15 C16 C17 . -0.5(9)
N3 C15 C16 C17 . 178.3(6)
C15 C16 C17 C18 . 0.7(10)
C16 C17 C18 N4 . 0.2(11)
N5 C19 C20 C21 . -1.3(10)
C19 C20 C21 C22 . 0.7(9)
C20 C21 C22 C23 . 0.5(8)
C20 C21 C22 N6 . -177.4(5)
C21 C22 C23 N5 . -1.2(9)
N6 C22 C23 N5 . 176.8(5)
O3 C24 C25 C27 . -145.8(6)
N6 C24 C25 C27 . 33.8(7)
O3 C24 C25 C26 . 31.6(8)
N6 C24 C25 C26 . -148.7(5)
C27 C25 C26 C27 3_676 -0.3(9)
C24 C25 C26 C27 3_676 -177.9(5)
C26 C25 C27 C26 3_676 0.3(9)
C24 C25 C27 C26 3_676 177.8(5)
C2 C1 N1 C5 . -0.2(10)
C2 C1 N1 Hg1 . -175.3(5)
C4 C5 N1 C1 . -2.5(9)
C4 C5 N1 Hg1 . 172.8(4)
N5 Hg1 N1 C1 . 103.2(5)
I2 Hg1 N1 C1 . -1.2(5)
I1 Hg1 N1 C1 . -160.9(5)
N5 Hg1 N1 C5 . -71.9(4)
I2 Hg1 N1 C5 . -176.3(4)
I1 Hg1 N1 C5 . 24.0(4)
O1 C6 N2 C4 . -8.7(9)
C7 C6 N2 C4 . 172.0(5)
C3 C4 N2 C6 . -132.2(6)
C5 C4 N2 C6 . 49.2(8)
O2 C13 N3 C15 . 12.9(8)
C10 C13 N3 C15 . -166.0(5)
C16 C15 N3 C13 . -37.8(8)
C14 C15 N3 C13 . 141.0(5)
C15 C14 N4 C18 . 1.5(9)
C17 C18 N4 C14 . -1.2(9)
C20 C19 N5 C23 . 0.6(9)
C20 C19 N5 Hg1 . 179.3(5)
C22 C23 N5 C19 . 0.7(9)
C22 C23 N5 Hg1 . -178.0(4)
N1 Hg1 N5 C19 . -110.9(5)
I2 Hg1 N5 C19 . -13.4(5)
I1 Hg1 N5 C19 . 149.0(5)
N1 Hg1 N5 C23 . 67.8(5)
I2 Hg1 N5 C23 . 165.3(4)
I1 Hg1 N5 C23 . -32.4(5)
O3 C24 N6 C22 . -3.0(9)
C25 C24 N6 C22 . 177.3(5)
C23 C22 N6 C24 . 151.7(5)
C21 C22 N6 C24 . -30.3(8)
